data_2242484
loop_
_publ_author_name
'Ghichi, Nadir'
'Benboudiaf, Ali'
'Bensouici, Chawki'
'DJebli, Yacine'
'Merazig, Hocine'

_publ_section_title
;
 (<i>E</i>)-2-{[(2-Aminophenyl)imino]methyl}-5-(benzyloxy)phenol and
 (<i>Z</i>)-3-benzyloxy-6-{[(5-chloro-2-hydroxyphenyl)amino]methylidene}cyclohexa-2,4-dien-1-one
;
_journal_coeditor_code SJ5553
_journal_issue 5
_journal_name_full 'Acta Crystallographica Section E'
_journal_page_first 737
_journal_page_last 742
_journal_paper_doi 10.1107/S2056989018005662
_journal_volume 74
_journal_year 2018
_chemical_formula_iupac 'C20 H18 N2 O2'
_chemical_formula_moiety 'C20 H18 N2 O2'
_chemical_formula_sum 'C20 H18 N2 O2'
_chemical_formula_weight 318.36
_chemical_name_systematic
;
(<i>E</i>)-2-{[(2-Aminophenyl)imino]methyl}-5-(benzyloxy)phenol
;
_space_group_crystal_system monoclinic
_space_group_IT_number 15
_space_group_name_Hall '-C 2yc'
_space_group_name_H-M_alt 'C 1 2/c 1'
_symmetry_space_group_name_Hall '-C 2yc'
_symmetry_space_group_name_H-M 'C 1 2/c 1'
_atom_sites_solution_hydrogens mixed
_atom_sites_solution_primary direct
_atom_sites_solution_secondary difmap
_cell_angle_alpha 90
_cell_angle_beta 95.553(2)
_cell_angle_gamma 90
_cell_formula_units_Z 8
_cell_length_a 35.1343(12)
_cell_length_b 7.2564(2)
_cell_length_c 13.1450(5)
_cell_measurement_reflns_used 1907
_cell_measurement_temperature 293(2)
_cell_measurement_theta_max 21.93
_cell_measurement_theta_min 2.87
_cell_volume 3335.57(19)
_computing_cell_refinement
;
SAINT (Bruker, 2012)
;
_computing_data_collection
;
APEX2 (Bruker, 2012)
;
_computing_data_reduction
;
SAINT (Bruker, 2012)
;
_computing_molecular_graphics
;
SHELXTL (Sheldrick, 2008)
;
_computing_publication_material
;
SHELXTL (Sheldrick, 2008)
;
_computing_structure_refinement
;
SHELXL2017 (Sheldrick, 2015)
;
_computing_structure_solution
;
SHELXS97 (Sheldrick, 2008)
;
_diffrn_ambient_temperature 293(2)
_diffrn_detector_area_resol_mean 18.4
_diffrn_measured_fraction_theta_full 0.989
_diffrn_measured_fraction_theta_max 0.992
_diffrn_measurement_device_type 'Bruker APEXII CCD'
_diffrn_measurement_method '\f and \w scans'
_diffrn_radiation_type MoK\a
_diffrn_radiation_wavelength 0.71073
_diffrn_reflns_av_R_equivalents 0.0721
_diffrn_reflns_limit_h_max 45
_diffrn_reflns_limit_h_min -45
_diffrn_reflns_limit_k_max 9
_diffrn_reflns_limit_k_min -9
_diffrn_reflns_limit_l_max 17
_diffrn_reflns_limit_l_min -16
_diffrn_reflns_number 18218
_diffrn_reflns_theta_full 25.242
_diffrn_reflns_theta_max 27.497
_diffrn_reflns_theta_min 3.429
_exptl_absorpt_coefficient_mu 0.083
_exptl_absorpt_correction_type none
_exptl_crystal_colour yellow
_exptl_crystal_density_diffrn 1.268
_exptl_crystal_density_method 'not measured'
_exptl_crystal_description Block
_exptl_crystal_F_000 1344
_exptl_crystal_size_max 0.030
_exptl_crystal_size_mid 0.020
_exptl_crystal_size_min 0.010
_refine_diff_density_max 0.172
_refine_diff_density_min -0.150
_refine_ls_extinction_method none
_refine_ls_goodness_of_fit_ref 1.000
_refine_ls_hydrogen_treatment mixed
_refine_ls_matrix_type full
_refine_ls_number_parameters 221
_refine_ls_number_reflns 3811
_refine_ls_number_restraints 0
_refine_ls_restrained_S_all 1.000
_refine_ls_R_factor_all 0.1267
_refine_ls_R_factor_gt 0.0487
_refine_ls_shift/su_max 0.001
_refine_ls_shift/su_mean 0.000
_refine_ls_structure_factor_coef Fsqd
_refine_ls_weighting_details 'w=1/[\s^2^(Fo^2^)+(0.0527P)^2^+0.5669P] where P=(Fo^2^+2Fc^2^)/3'
_refine_ls_weighting_scheme calc
_refine_ls_wR_factor_gt 0.1028
_refine_ls_wR_factor_ref 0.1343
_reflns_number_gt 1915
_reflns_number_total 3811
_reflns_threshold_expression 'I > 2\s(I)'
_cod_data_source_file sj5553sup1.cif
_cod_data_source_block I
_cod_database_code 2242484
_shelx_space_group_comment
;
The symmetry employed for this shelxl refinement is uniquely defined
by the following loop, which should always be used as a source of
symmetry information in preference to the above space-group names.
They are only intended as comments.
;
_shelx_estimated_absorpt_t_min 0.998
_shelx_estimated_absorpt_t_max 0.999

loop_
_space_group_symop_operation_xyz
'x, y, z'
'-x, y, -z+1/2'
'x+1/2, y+1/2, z'
'-x+1/2, y+1/2, -z+1/2'
'-x, -y, -z'
'x, -y, z-1/2'
'-x+1/2, -y+1/2, -z'
'x+1/2, -y+1/2, z-1/2'

loop_
_atom_site_aniso_label
_atom_site_aniso_U_11
_atom_site_aniso_U_22
_atom_site_aniso_U_33
_atom_site_aniso_U_12
_atom_site_aniso_U_13
_atom_site_aniso_U_23
O1 0.0526(9) 0.0348(7) 0.0852(11) -0.0032(6) 0.0022(8) 0.0001(6)
O2 0.0397(9) 0.0389(7) 0.0745(10) 0.0008(6) 0.0021(7) -0.0048(6)
N1 0.0457(11) 0.0460(10) 0.0507(11) -0.0054(7) 0.0018(8) 0.0016(7)
N2 0.0912(17) 0.0807(15) 0.0962(17) -0.0325(12) -0.0211(13) 0.0422(12)
C1 0.0440(13) 0.0420(11) 0.0509(13) -0.0023(9) 0.0028(10) -0.0036(9)
C2 0.0527(15) 0.0473(11) 0.0581(14) 0.0000(9) 0.0020(11) 0.0007(10)
C3 0.0532(16) 0.0590(14) 0.0801(18) 0.0082(11) -0.0113(13) -0.0071(12)
C4 0.0454(15) 0.0639(15) 0.102(2) -0.0072(11) 0.0012(14) -0.0144(14)
C5 0.0598(17) 0.0602(14) 0.0848(19) -0.0201(11) 0.0058(14) 0.0032(12)
C6 0.0544(15) 0.0470(12) 0.0633(15) -0.0100(10) -0.0002(12) 0.0042(10)
C7 0.0474(13) 0.0430(11) 0.0403(12) 0.0003(9) 0.0041(9) 0.0017(8)
C8 0.0417(12) 0.0403(10) 0.0365(11) -0.0009(8) 0.0027(9) 0.0003(8)
C9 0.0476(13) 0.0347(10) 0.0411(12) -0.0006(8) 0.0056(10) -0.0004(8)
C10 0.0434(13) 0.0369(10) 0.0553(13) 0.0036(8) 0.0043(10) -0.0015(9)
C11 0.0401(12) 0.0418(10) 0.0415(11) -0.0024(8) 0.0056(9) -0.0018(8)
C12 0.0471(13) 0.0344(10) 0.0472(12) -0.0014(8) 0.0021(10) -0.0014(8)
C13 0.0457(13) 0.0380(10) 0.0422(12) 0.0044(8) 0.0021(9) 0.0006(8)
C14 0.0454(14) 0.0441(12) 0.0954(19) 0.0041(9) 0.0055(12) -0.0047(11)
C15 0.0398(13) 0.0381(10) 0.0683(15) 0.0037(8) 0.0017(11) 0.0001(9)
C16 0.0557(16) 0.0601(14) 0.0720(18) 0.0053(11) 0.0111(13) 0.0067(11)
C17 0.0664(18) 0.0707(15) 0.0673(17) 0.0101(13) -0.0113(14) -0.0064(12)
C18 0.0473(15) 0.0571(14) 0.102(2) -0.0037(11) -0.0074(15) -0.0060(13)
C19 0.0623(17) 0.0643(15) 0.088(2) -0.0158(12) 0.0079(15) 0.0094(13)
C20 0.0618(16) 0.0554(13) 0.0668(16) -0.0088(11) 0.0014(13) 0.0057(11)

loop_
_atom_site_type_symbol
_atom_site_label
_atom_site_fract_x
_atom_site_fract_y
_atom_site_fract_z
_atom_site_U_iso_or_equiv
_atom_site_thermal_displace_type
_atom_site_calc_flag
_atom_site_refinement_flags
_atom_site_occupancy
O O1 0.00836(4) -0.03108(16) 0.12180(11) 0.0578(5) Uani d . 1.000
O O2 0.10314(4) 0.43746(16) 0.17382(10) 0.0513(5) Uani d . 1.000
N N1 -0.06331(5) 0.0754(2) 0.08936(12) 0.0477(6) Uani d . 1.000
N N2 -0.09669(6) -0.1879(3) 0.19901(17) 0.0913(9) Uani d . 1.000
C C1 -0.10273(6) 0.0392(2) 0.06599(15) 0.0458(7) Uani d . 1.000
C C2 -0.12530(6) 0.1274(3) -0.01145(17) 0.0529(8) Uani d . 1.000
C C3 -0.16347(7) 0.0816(3) -0.03355(19) 0.0653(9) Uani d . 1.000
C C4 -0.17934(7) -0.0518(3) 0.0237(2) 0.0708(10) Uani d . 1.000
C C5 -0.15720(7) -0.1400(3) 0.1008(2) 0.0683(10) Uani d . 1.000
C C6 -0.11880(6) -0.1003(3) 0.12233(17) 0.0553(8) Uani d . 1.000
C C7 -0.05090(6) 0.2425(3) 0.09311(14) 0.0436(7) Uani d . 1.000
C C8 -0.01110(5) 0.2870(2) 0.11319(14) 0.0396(6) Uani d . 1.000
C C9 0.01726(6) 0.1499(2) 0.12587(14) 0.0411(7) Uani d . 1.000
C C10 0.05547(6) 0.1960(2) 0.14368(15) 0.0452(7) Uani d . 1.000
C C11 0.06603(5) 0.3795(2) 0.15199(14) 0.0410(6) Uani d . 1.000
C C12 0.03863(6) 0.5185(2) 0.13959(14) 0.0431(7) Uani d . 1.000
C C13 0.00105(6) 0.4708(2) 0.12065(14) 0.0421(7) Uani d . 1.000
C C14 0.13205(6) 0.2969(3) 0.18376(19) 0.0617(9) Uani d . 1.000
C C15 0.16990(6) 0.3854(2) 0.21507(18) 0.0490(7) Uani d . 1.000
C C16 0.18486(7) 0.3842(3) 0.3151(2) 0.0623(9) Uani d . 1.000
C C17 0.22001(7) 0.4634(3) 0.3441(2) 0.0693(10) Uani d . 1.000
C C18 0.24053(7) 0.5423(3) 0.2725(2) 0.0698(10) Uani d . 1.000
C C19 0.22599(7) 0.5434(3) 0.1723(2) 0.0715(10) Uani d . 1.000
C C20 0.19090(6) 0.4654(3) 0.14359(19) 0.0617(9) Uani d . 1.000
H H1 -0.01490 -0.04310 0.11149 0.0870 Uiso c RU 1.000
H H2 -0.11464 0.21904 -0.04924 0.0640 Uiso c RU 1.000
H H2A -0.10663 -0.27019 0.23540 0.1100 Uiso c RU 1.000
H H2B -0.07285 -0.16065 0.21082 0.1100 Uiso c RU 1.000
H H3 -0.17822 0.14023 -0.08652 0.0780 Uiso c RU 1.000
H H4 -0.20504 -0.08226 0.01022 0.0850 Uiso c RU 1.000
H H5 -0.16836 -0.22861 0.13952 0.0820 Uiso c RU 1.000
H H7 -0.0691(5) 0.349(3) 0.0810(13) 0.045(5) Uiso d . 1.000
H H10 0.07401 0.10419 0.15006 0.0540 Uiso c RU 1.000
H H12 0.04583 0.64178 0.14416 0.0520 Uiso c RU 1.000
H H13 -0.01720 0.56385 0.11238 0.0510 Uiso c RU 1.000
H H14A 0.12613 0.20744 0.23476 0.0740 Uiso c RU 1.000
H H14B 0.13296 0.23331 0.11913 0.0740 Uiso c RU 1.000
H H16 0.17121 0.32937 0.36425 0.0750 Uiso c RU 1.000
H H17 0.22971 0.46292 0.41244 0.0830 Uiso c RU 1.000
H H18 0.26425 0.59506 0.29182 0.0840 Uiso c RU 1.000
H H19 0.23986 0.59698 0.12325 0.0860 Uiso c RU 1.000
H H20 0.18125 0.46665 0.07518 0.0740 Uiso c RU 1.000

loop_
_atom_type_symbol
_atom_type_description
_atom_type_scat_dispersion_real
_atom_type_scat_dispersion_imag
_atom_type_scat_source
C C 0.0033 0.0016 'International Tables Vol C Tables 4.2.6.8 and 6.1.1.4'
H H 0.0000 0.0000 'International Tables Vol C Tables 4.2.6.8 and 6.1.1.4'
N N 0.0061 0.0033 'International Tables Vol C Tables 4.2.6.8 and 6.1.1.4'
O O 0.0106 0.0060 'International Tables Vol C Tables 4.2.6.8 and 6.1.1.4'

loop_
_geom_angle_atom_site_label_1
_geom_angle_atom_site_label_2
_geom_angle_atom_site_label_3
_geom_angle
_geom_angle_publ_flag
C11 O2 C14 116.75(13) no
C1 N1 C7 120.27(16) no
C9 O1 H1 109.00 no
N1 C1 C2 123.57(17) no
C2 C1 C6 119.33(19) no
N1 C1 C6 117.04(17) no
H2A N2 H2B 120.00 no
C6 N2 H2B 120.00 no
C1 C2 C3 121.1(2) no
C6 N2 H2A 120.00 no
C2 C3 C4 119.3(2) no
C3 C4 C5 120.0(2) no
C4 C5 C6 121.7(2) no
N2 C6 C5 121.8(2) no
C1 C6 C5 118.5(2) no
N2 C6 C1 119.7(2) no
N1 C7 C8 122.64(19) no
C7 C8 C9 121.96(15) no
C7 C8 C13 120.81(17) no
C9 C8 C13 117.23(17) no
O1 C9 C10 117.38(16) no
C8 C9 C10 120.97(14) no
O1 C9 C8 121.65(17) no
C9 C10 C11 119.68(16) no
C10 C11 C12 120.70(17) no
O2 C11 C10 123.57(15) no
O2 C11 C12 115.72(14) no
C11 C12 C13 118.90(14) no
C8 C13 C12 122.50(16) no
O2 C14 C15 108.77(16) no
C14 C15 C16 120.6(2) no
C14 C15 C20 120.9(2) no
C16 C15 C20 118.5(2) no
C15 C16 C17 120.8(2) no
C16 C17 C18 120.1(2) no
C17 C18 C19 119.6(2) no
C18 C19 C20 120.3(2) no
C15 C20 C19 120.7(2) no
C1 C2 H2 119.00 no
C3 C2 H2 119.00 no
C2 C3 H3 120.00 no
C4 C3 H3 120.00 no
C3 C4 H4 120.00 no
C5 C4 H4 120.00 no
C4 C5 H5 119.00 no
C6 C5 H5 119.00 no
N1 C7 H7 120.6(11) no
C8 C7 H7 116.7(11) no
C9 C10 H10 120.00 no
C11 C10 H10 120.00 no
C11 C12 H12 121.00 no
C13 C12 H12 121.00 no
C8 C13 H13 119.00 no
C12 C13 H13 119.00 no
O2 C14 H14A 110.00 no
O2 C14 H14B 110.00 no
C15 C14 H14A 110.00 no
C15 C14 H14B 110.00 no
H14A C14 H14B 108.00 no
C15 C16 H16 120.00 no
C17 C16 H16 120.00 no
C16 C17 H17 120.00 no
C18 C17 H17 120.00 no
C17 C18 H18 120.00 no
C19 C18 H18 120.00 no
C18 C19 H19 120.00 no
C20 C19 H19 120.00 no
C15 C20 H20 120.00 no
C19 C20 H20 120.00 no

loop_
_geom_bond_atom_site_label_1
_geom_bond_atom_site_label_2
_geom_bond_distance
_geom_bond_publ_flag
O1 C9 1.3498(19) no
O2 C11 1.374(2) no
O2 C14 1.437(3) no
N1 C1 1.414(3) no
N1 C7 1.288(3) no
O1 H1 0.8200 no
N2 C6 1.368(3) no
C1 C2 1.385(3) no
C1 C6 1.405(3) no
N2 H2A 0.8600 no
N2 H2B 0.8600 no
C2 C3 1.385(3) no
C3 C4 1.377(3) no
C4 C5 1.375(4) no
C5 C6 1.382(3) no
C7 C8 1.435(3) no
C8 C9 1.407(2) no
C8 C13 1.401(2) no
C9 C10 1.381(3) no
C10 C11 1.384(2) no
C11 C12 1.393(2) no
C12 C13 1.364(3) no
C14 C15 1.498(3) no
C15 C20 1.378(3) no
C15 C16 1.368(3) no
C16 C17 1.382(3) no
C17 C18 1.366(4) no
C18 C19 1.366(4) no
C19 C20 1.376(3) no
C2 H2 0.9300 no
C3 H3 0.9300 no
C4 H4 0.9300 no
C5 H5 0.9300 no
C7 H7 1.01(2) no
C10 H10 0.9300 no
C12 H12 0.9300 no
C13 H13 0.9300 no
C14 H14A 0.9700 no
C14 H14B 0.9700 no
C16 H16 0.9300 no
C17 H17 0.9300 no
C18 H18 0.9300 no
C19 H19 0.9300 no
C20 H20 0.9300 no

loop_
_geom_hbond_atom_site_label_D
_geom_hbond_atom_site_label_H
_geom_hbond_atom_site_label_A
_geom_hbond_site_symmetry_A
_geom_hbond_distance_DH
_geom_hbond_distance_HA
_geom_hbond_distance_DA
_geom_hbond_angle_DHA
_geom_hbond_publ_flag
O1 H1 N1 . 0.8200 1.9000 2.629(2) 147.00 yes
N2 H2A O2 2_545 0.8600 2.4300 3.211(3) 151.00 yes
C14 H14B Cg1 5_555 0.9700 2.7400 3.704(3) 171.00 yes
C16 H16 Cg1 2_555 0.9300 2.9600 3.792(3) 150.00 yes
C18 H18 Cg3 4_555 0.9300 2.9400 3.620(2) 131.00 yes

loop_
_geom_torsion_atom_site_label_1
_geom_torsion_atom_site_label_2
_geom_torsion_atom_site_label_3
_geom_torsion_atom_site_label_4
_geom_torsion
_geom_torsion_publ_flag
C14 O2 C11 C10 2.8(3) no
C14 O2 C11 C12 -178.09(17) no
C11 O2 C14 C15 -175.82(17) no
C7 N1 C1 C2 44.0(3) no
C7 N1 C1 C6 -139.06(19) no
C1 N1 C7 C8 -177.94(17) no
N1 C1 C2 C3 177.54(19) no
C6 C1 C2 C3 0.6(3) no
N1 C1 C6 N2 3.0(3) no
N1 C1 C6 C5 -179.52(19) no
C2 C1 C6 N2 -179.9(2) no
C2 C1 C6 C5 -2.4(3) no
C1 C2 C3 C4 1.1(3) no
C2 C3 C4 C5 -1.0(4) no
C3 C4 C5 C6 -0.8(4) no
C4 C5 C6 N2 -180.0(2) no
C4 C5 C6 C1 2.5(3) no
N1 C7 C8 C9 2.8(3) no
N1 C7 C8 C13 -177.43(18) no
C7 C8 C9 O1 -1.4(3) no
C7 C8 C9 C10 179.05(18) no
C13 C8 C9 O1 178.84(17) no
C13 C8 C9 C10 -0.8(3) no
C7 C8 C13 C12 -179.96(18) no
C9 C8 C13 C12 -0.1(3) no
O1 C9 C10 C11 -177.83(17) no
C8 C9 C10 C11 1.8(3) no
C9 C10 C11 O2 177.20(17) no
C9 C10 C11 C12 -1.9(3) no
O2 C11 C12 C13 -178.16(16) no
C10 C11 C12 C13 1.0(3) no
C11 C12 C13 C8 0.0(3) no
O2 C14 C15 C16 99.2(2) no
O2 C14 C15 C20 -82.5(2) no
C14 C15 C16 C17 179.1(2) no
C20 C15 C16 C17 0.8(3) no
C14 C15 C20 C19 -178.73(19) no
C16 C15 C20 C19 -0.4(3) no
C15 C16 C17 C18 -0.8(3) no
C16 C17 C18 C19 0.4(3) no
C17 C18 C19 C20 -0.1(3) no
C18 C19 C20 C15 0.1(3) no

_cod_database_fobs_code 2242484
